data_7702729
loop_
_publ_author_name
'Low, Paul J.'
'Hayes, Tim M.'
'Udachin, Konstantin A.'
'Goeta, Andres E.'
'Howard, Judith A. K.'
'Enright, Gary D.'
'Carty, Arthur J.'

_publ_section_title
;
 Acetylide generation and coupling on electron-rich Ru3 clusters
;
_journal_issue 7
_journal_name_full 'Journal of the Chemical Society, Dalton Transactions'
_journal_page_first 1455
_journal_paper_doi 10.1039/b108626j
_journal_year 2002
_chemical_formula_sum 'C42 H38 O6 P2 Ru3'
_chemical_formula_weight 1003.87
_space_group_IT_number 15
_space_group_name_Hall '-C 2yc'
_space_group_name_H-M_alt 'C 1 2/c 1'
_symmetry_cell_setting monoclinic
_symmetry_space_group_name_H-M 'C 1 2/c 1'
_atom_sites_solution_hydrogens geom
_atom_sites_solution_primary direct
_atom_sites_solution_secondary difmap
_audit_creation_method SHELXL-97
_cell_angle_alpha 90.00
_cell_angle_beta 99.4240(10)
_cell_angle_gamma 90.00
_cell_formula_units_Z 8
_cell_length_a 19.4209(14)
_cell_length_b 9.4333(7)
_cell_length_c 44.914(3)
_cell_measurement_temperature 173(2)
_cell_volume 8117.3(10)
_computing_structure_refinement 'SHELXL-97 (Sheldrick, 1997)'
_computing_structure_solution 'SHELXS-97 (Sheldrick, 1990)'
_diffrn_ambient_temperature 173(2)
_diffrn_measured_fraction_theta_full 0.464
_diffrn_measured_fraction_theta_max 0.464
_diffrn_radiation_monochromator graphite
_diffrn_radiation_source 'fine-focus sealed tube'
_diffrn_radiation_type MoK\a
_diffrn_radiation_wavelength 0.71070
_diffrn_reflns_av_R_equivalents 0.0443
_diffrn_reflns_av_sigmaI/netI 0.0329
_diffrn_reflns_limit_h_max 26
_diffrn_reflns_limit_h_min -26
_diffrn_reflns_limit_k_max 12
_diffrn_reflns_limit_k_min -12
_diffrn_reflns_limit_l_max 57
_diffrn_reflns_limit_l_min -60
_diffrn_reflns_number 36640
_diffrn_reflns_theta_full 28.73
_diffrn_reflns_theta_max 28.73
_diffrn_reflns_theta_min 2.13
_exptl_absorpt_coefficient_mu 1.226
_exptl_crystal_density_diffrn 1.643
_exptl_crystal_density_method 'not measured'
_exptl_crystal_F_000 4000
_exptl_crystal_size_max 0.3
_exptl_crystal_size_mid 0.25
_exptl_crystal_size_min 0.2
_refine_diff_density_max 1.068
_refine_diff_density_min -1.284
_refine_diff_density_rms 0.116
_refine_ls_extinction_method none
_refine_ls_goodness_of_fit_ref 1.160
_refine_ls_hydrogen_treatment mixed
_refine_ls_matrix_type full
_refine_ls_number_parameters 478
_refine_ls_number_reflns 10344
_refine_ls_number_restraints 0
_refine_ls_restrained_S_all 1.160
_refine_ls_R_factor_all 0.0597
_refine_ls_R_factor_gt 0.0542
_refine_ls_shift/su_max 0.028
_refine_ls_shift/su_mean 0.004
_refine_ls_structure_factor_coef Fsqd
_refine_ls_weighting_details 'w=1/[\s^2^(Fo^2^)+(0.0149P)^2^+76.0943P] where P=(Fo^2^+2Fc^2^)/3'
_refine_ls_weighting_scheme calc
_refine_ls_wR_factor_gt 0.1017
_refine_ls_wR_factor_ref 0.1036
_reflns_number_gt 9490
_reflns_number_total 10344
_reflns_threshold_expression >2sigma(I)
_cod_data_source_file b108626j.txt
_cod_data_source_block pjl54
_cod_depositor_comments
;
The following automatic conversions were performed:

data item '_refine_ls_weighting_scheme' value 'calc
w=1/[\s^2^(Fo^2^)+(0.0149P)^2^+76.0943P] where P=(Fo^2^+2Fc^2^)/3'
was changed to 'calc'. A new data item '_refine_ls_weighting_details'
was created with the value set to
'w=1/[\s^2^(Fo^2^)+(0.0149P)^2^+76.0943P] where P=(Fo^2^+2Fc^2^)/3'.

Automatic conversion script
Id: cif_fix_values 6909 2019-04-08 15:41:33Z antanas 
;
_cod_original_sg_symbol_H-M C2/c
_cod_database_code 7702729

loop_
_symmetry_equiv_pos_as_xyz
'x, y, z'
'-x, y, -z+1/2'
'x+1/2, y+1/2, z'
'-x+1/2, y+1/2, -z+1/2'
'-x, -y, -z'
'x, -y, z-1/2'
'-x+1/2, -y+1/2, -z'
'x+1/2, -y+1/2, z-1/2'

loop_
_atom_site_label
_atom_site_type_symbol
_atom_site_fract_x
_atom_site_fract_y
_atom_site_fract_z
_atom_site_U_iso_or_equiv
_atom_site_adp_type
_atom_site_occupancy
_atom_site_calc_flag
_atom_site_refinement_flags
Ru1 Ru 0.132110(17) 0.04806(4) 0.082400(8) 0.02587(8) Uani 1 d .
Ru2 Ru 0.168666(17) 0.29424(4) 0.132024(8) 0.02585(8) Uani 1 d .
Ru3 Ru 0.150410(16) 0.00195(4) 0.149507(8) 0.02476(8) Uani 1 d .
P1 P 0.11680(5) 0.28901(12) 0.08154(3) 0.0255(2) Uani 1 d .
P2 P 0.22013(6) 0.17946(13) 0.17658(3) 0.0308(2) Uani 1 d .
O7 O 0.28308(19) 0.0885(5) 0.07725(11) 0.0554(11) Uani 1 d .
O8 O 0.0989(3) 0.0120(6) 0.01475(9) 0.0716(15) Uani 1 d .
O9 O 0.30844(19) 0.3863(5) 0.11538(10) 0.0565(11) Uani 1 d .
O10 O 0.1317(3) 0.5896(4) 0.14827(12) 0.0665(13) Uani 1 d .
O11 O 0.2611(2) -0.1958(4) 0.13428(10) 0.0522(10) Uani 1 d .
O12 O 0.1363(2) -0.1880(4) 0.20267(9) 0.0496(10) Uani 1 d .
C1 C 0.0851(2) 0.2089(5) 0.14806(10) 0.0263(8) Uani 1 d .
C2 C 0.0461(2) 0.1369(5) 0.16069(10) 0.0292(9) Uani 1 d .
C3 C -0.0150(2) 0.0890(5) 0.17437(11) 0.0323(9) Uani 1 d .
C4 C 0.0828(2) -0.0711(4) 0.11392(9) 0.0242(8) Uani 1 d .
C5 C 0.0476(2) -0.1013(5) 0.08879(10) 0.0276(8) Uani 1 d .
C6 C -0.0140(2) -0.1760(5) 0.07090(11) 0.0321(9) Uani 1 d .
C7 C 0.2257(3) 0.0809(5) 0.07977(12) 0.0368(11) Uani 1 d .
C8 C 0.1090(3) 0.0229(6) 0.04059(12) 0.0421(12) Uani 1 d .
C9 C 0.2566(2) 0.3510(6) 0.12113(12) 0.0370(10) Uani 1 d .
C10 C 0.1476(3) 0.4781(5) 0.14227(12) 0.0370(11) Uani 1 d .
C11 C 0.2204(2) -0.1177(5) 0.14039(12) 0.0347(10) Uani 1 d .
C12 C 0.1402(2) -0.1133(5) 0.18296(11) 0.0348(10) Uani 1 d .
C20 C 0.1620(2) 0.3980(5) 0.05706(11) 0.0314(9) Uani 1 d .
C21 C 0.1759(3) 0.5398(6) 0.06537(12) 0.0405(11) Uani 1 d .
H21 H 0.1586 0.5779 0.0823 0.049 Uiso 1 calc R
C22 C 0.2145(3) 0.6247(6) 0.04910(13) 0.0474(13) Uani 1 d .
H22 H 0.2231 0.7209 0.0548 0.057 Uiso 1 calc R
C23 C 0.2406(3) 0.5706(7) 0.02482(14) 0.0487(14) Uani 1 d .
H23 H 0.2691 0.6280 0.0144 0.058 Uiso 1 calc R
C24 C 0.2255(3) 0.4342(7) 0.01558(14) 0.0521(15) Uani 1 d .
H24 H 0.2417 0.3985 -0.0018 0.063 Uiso 1 calc R
C25 C 0.1865(3) 0.3474(6) 0.03166(13) 0.0429(12) Uani 1 d .
H25 H 0.1764 0.2526 0.0252 0.051 Uiso 1 calc R
C31 C -0.0726(3) 0.1989(8) 0.16570(17) 0.0638(19) Uani 1 d .
H31A H -0.0678 0.2744 0.1809 0.077 Uiso 1 calc R
H31B H -0.1183 0.1533 0.1647 0.077 Uiso 1 calc R
H31C H -0.0687 0.2395 0.1460 0.077 Uiso 1 calc R
C32 C -0.0412(3) -0.0535(7) 0.16137(13) 0.0477(13) Uani 1 d .
H32A H -0.0493 -0.0484 0.1393 0.057 Uiso 1 calc R
H32B H -0.0850 -0.0773 0.1684 0.057 Uiso 1 calc R
H32C H -0.0063 -0.1267 0.1681 0.057 Uiso 1 calc R
C33 C 0.0045(3) 0.0786(7) 0.20868(12) 0.0485(14) Uani 1 d .
H33A H 0.0477 0.0237 0.2138 0.058 Uiso 1 calc R
H33B H -0.0332 0.0314 0.2169 0.058 Uiso 1 calc R
H33C H 0.0116 0.1740 0.2173 0.058 Uiso 1 calc R
C40 C 0.0247(2) 0.3220(4) 0.06736(10) 0.0269(8) Uani 1 d .
C41 C 0.0012(2) 0.3513(6) 0.03698(12) 0.0370(11) Uani 1 d .
H41 H 0.0338 0.3584 0.0234 0.044 Uiso 1 calc R
C42 C -0.0695(3) 0.3700(6) 0.02638(12) 0.0400(11) Uani 1 d .
H42 H -0.0853 0.3900 0.0056 0.048 Uiso 1 calc R
C43 C -0.1168(2) 0.3594(5) 0.04614(12) 0.0376(11) Uani 1 d .
H43 H -0.1652 0.3722 0.0389 0.045 Uiso 1 calc R
C44 C -0.0943(2) 0.3303(6) 0.07615(12) 0.0395(11) Uani 1 d .
H44 H -0.1272 0.3226 0.0896 0.047 Uiso 1 calc R
C45 C -0.0236(2) 0.3123(5) 0.08696(11) 0.0341(10) Uani 1 d .
H45 H -0.0082 0.2933 0.1078 0.041 Uiso 1 calc R
C50 C 0.3146(2) 0.1663(6) 0.18570(13) 0.0408(12) Uani 1 d .
C51 C 0.3516(3) 0.1034(6) 0.16540(16) 0.0501(15) Uani 1 d .
H51 H 0.3276 0.0701 0.1466 0.060 Uiso 1 calc R
C52 C 0.4241(3) 0.0883(7) 0.1724(2) 0.069(2) Uani 1 d .
H52 H 0.4495 0.0451 0.1584 0.083 Uiso 1 calc R
C53 C 0.4585(3) 0.1376(9) 0.2000(2) 0.088(3) Uani 1 d .
H53 H 0.5074 0.1241 0.2054 0.105 Uiso 1 calc R
C54 C 0.4224(4) 0.2051(11) 0.21945(19) 0.087(3) Uani 1 d .
H54 H 0.4470 0.2418 0.2379 0.104 Uiso 1 calc R
C55 C 0.3509(3) 0.2214(8) 0.21287(14) 0.0585(18) Uani 1 d .
H55 H 0.3266 0.2693 0.2266 0.070 Uiso 1 calc R
C61 C 0.0022(3) -0.2438(7) 0.04177(13) 0.0482(13) Uani 1 d .
H61A H 0.0241 -0.1733 0.0303 0.058 Uiso 1 calc R
H61B H -0.0412 -0.2775 0.0296 0.058 Uiso 1 calc R
H61C H 0.0341 -0.3239 0.0468 0.058 Uiso 1 calc R
C62 C -0.0735(3) -0.0672(6) 0.06274(13) 0.0462(13) Uani 1 d .
H62A H -0.0875 -0.0306 0.0813 0.055 Uiso 1 calc R
H62B H -0.1135 -0.1132 0.0504 0.055 Uiso 1 calc R
H62C H -0.0572 0.0113 0.0514 0.055 Uiso 1 calc R
C63 C -0.0366(3) -0.2909(6) 0.09126(13) 0.0473(13) Uani 1 d .
H63A H 0.0045 -0.3432 0.1011 0.057 Uiso 1 calc R
H63B H -0.0689 -0.3564 0.0791 0.057 Uiso 1 calc R
H63C H -0.0600 -0.2469 0.1067 0.057 Uiso 1 calc R
C70 C 0.1942(3) 0.2300(6) 0.21228(12) 0.0403(11) Uani 1 d .
C71 C 0.2061(3) 0.1366(7) 0.23699(12) 0.0479(13) Uani 1 d .
H71 H 0.2270 0.0469 0.2349 0.057 Uiso 1 calc R
C72 C 0.1873(4) 0.1751(9) 0.26436(14) 0.066(2) Uani 1 d .
H72 H 0.1959 0.1118 0.2810 0.080 Uiso 1 calc R
C73 C 0.1566(4) 0.3035(9) 0.26764(16) 0.074(2) Uani 1 d .
H73 H 0.1443 0.3296 0.2865 0.089 Uiso 1 calc R
C74 C 0.1439(5) 0.3930(8) 0.24388(17) 0.073(2) Uani 1 d .
H74 H 0.1217 0.4812 0.2461 0.088 Uiso 1 calc R
C75 C 0.1627(4) 0.3587(7) 0.21623(14) 0.0540(15) Uani 1 d .
H75 H 0.1538 0.4240 0.1999 0.065 Uiso 1 calc R

loop_
_atom_site_aniso_label
_atom_site_aniso_U_11
_atom_site_aniso_U_22
_atom_site_aniso_U_33
_atom_site_aniso_U_23
_atom_site_aniso_U_13
_atom_site_aniso_U_12
Ru1 0.02519(15) 0.02380(16) 0.02885(17) -0.00033(13) 0.00508(12) -0.00048(13)
Ru2 0.02333(15) 0.02244(16) 0.03086(17) 0.00043(13) 0.00169(12) -0.00347(12)
Ru3 0.02193(14) 0.02294(16) 0.02815(17) 0.00032(13) 0.00033(12) -0.00147(12)
P1 0.0219(5) 0.0233(5) 0.0313(6) 0.0015(4) 0.0046(4) -0.0002(4)
P2 0.0287(5) 0.0280(6) 0.0332(6) 0.0006(5) -0.0023(4) -0.0067(4)
O7 0.0324(19) 0.060(3) 0.077(3) 0.002(2) 0.0191(19) 0.0069(18)
O8 0.107(4) 0.075(3) 0.034(2) -0.006(2) 0.014(2) -0.029(3)
O9 0.0305(18) 0.073(3) 0.065(3) 0.014(2) 0.0055(18) -0.0155(19)
O10 0.100(4) 0.027(2) 0.074(3) -0.005(2) 0.021(3) 0.001(2)
O11 0.0384(19) 0.045(2) 0.073(3) -0.004(2) 0.0082(19) 0.0123(17)
O12 0.054(2) 0.047(2) 0.047(2) 0.0167(19) 0.0063(18) -0.0015(18)
C1 0.0264(19) 0.0215(19) 0.030(2) -0.0062(16) 0.0013(16) -0.0040(15)
C2 0.030(2) 0.024(2) 0.033(2) -0.0024(17) 0.0023(17) 0.0019(16)
C3 0.030(2) 0.029(2) 0.039(3) 0.0017(19) 0.0095(18) -0.0017(17)
C4 0.0245(18) 0.0194(19) 0.028(2) 0.0024(15) 0.0029(15) 0.0002(15)
C5 0.0279(19) 0.022(2) 0.033(2) -0.0020(17) 0.0036(17) 0.0012(16)
C6 0.027(2) 0.029(2) 0.038(2) -0.0017(19) 0.0005(18) -0.0027(17)
C7 0.035(2) 0.032(3) 0.046(3) 0.001(2) 0.013(2) 0.0029(19)
C8 0.050(3) 0.039(3) 0.039(3) 0.001(2) 0.010(2) -0.009(2)
C9 0.031(2) 0.037(3) 0.041(3) 0.007(2) -0.0017(19) -0.0038(19)
C10 0.048(3) 0.020(2) 0.044(3) 0.0029(19) 0.010(2) -0.0025(19)
C11 0.027(2) 0.033(2) 0.043(3) 0.003(2) -0.0006(18) -0.0007(18)
C12 0.029(2) 0.037(3) 0.036(2) 0.003(2) -0.0013(18) -0.0021(19)
C20 0.0203(18) 0.039(3) 0.033(2) 0.0078(19) 0.0003(16) 0.0014(17)
C21 0.043(3) 0.038(3) 0.039(3) 0.006(2) 0.001(2) -0.010(2)
C22 0.051(3) 0.038(3) 0.050(3) 0.013(2) 0.000(3) -0.013(2)
C23 0.036(3) 0.054(4) 0.057(3) 0.023(3) 0.008(2) -0.004(2)
C24 0.053(3) 0.055(4) 0.055(4) 0.015(3) 0.029(3) 0.006(3)
C25 0.047(3) 0.033(3) 0.053(3) 0.009(2) 0.021(2) 0.004(2)
C31 0.047(3) 0.070(4) 0.082(5) 0.029(4) 0.033(3) 0.019(3)
C32 0.038(3) 0.055(3) 0.052(3) -0.005(3) 0.014(2) -0.016(2)
C33 0.048(3) 0.067(4) 0.032(3) -0.007(3) 0.011(2) -0.017(3)
C40 0.0225(18) 0.022(2) 0.035(2) -0.0011(17) 0.0014(16) 0.0004(15)
C41 0.028(2) 0.046(3) 0.037(3) 0.001(2) 0.0041(18) 0.001(2)
C42 0.033(2) 0.051(3) 0.032(2) 0.000(2) -0.0032(19) 0.000(2)
C43 0.024(2) 0.037(3) 0.048(3) -0.002(2) -0.0015(19) 0.0030(19)
C44 0.025(2) 0.046(3) 0.048(3) 0.008(2) 0.010(2) 0.006(2)
C45 0.029(2) 0.038(3) 0.036(2) 0.010(2) 0.0048(18) 0.0061(18)
C50 0.030(2) 0.037(3) 0.051(3) 0.015(2) -0.009(2) -0.010(2)
C51 0.030(2) 0.032(3) 0.086(5) 0.014(3) 0.002(3) -0.001(2)
C52 0.033(3) 0.042(3) 0.132(7) 0.036(4) 0.012(4) 0.004(2)
C53 0.026(3) 0.088(6) 0.136(8) 0.066(6) -0.024(4) -0.016(3)
C54 0.041(4) 0.127(8) 0.079(5) 0.052(5) -0.026(3) -0.038(4)
C55 0.044(3) 0.076(5) 0.048(3) 0.022(3) -0.013(2) -0.031(3)
C61 0.048(3) 0.051(3) 0.046(3) -0.017(3) 0.007(2) -0.009(3)
C62 0.035(2) 0.049(3) 0.051(3) -0.001(3) -0.006(2) 0.002(2)
C63 0.050(3) 0.040(3) 0.050(3) -0.003(2) 0.003(2) -0.021(2)
C70 0.043(3) 0.036(3) 0.042(3) -0.009(2) 0.007(2) -0.014(2)
C71 0.059(3) 0.047(3) 0.035(3) -0.001(2) 0.001(2) -0.016(3)
C72 0.083(5) 0.081(5) 0.037(3) -0.003(3) 0.014(3) -0.029(4)
C73 0.097(6) 0.082(6) 0.048(4) -0.022(4) 0.024(4) -0.023(5)
C74 0.104(6) 0.055(4) 0.065(5) -0.024(4) 0.027(4) -0.013(4)
C75 0.077(4) 0.042(3) 0.042(3) -0.010(2) 0.007(3) -0.005(3)

loop_
_atom_type_symbol
_atom_type_description
_atom_type_scat_dispersion_real
_atom_type_scat_dispersion_imag
_atom_type_scat_source
C C 0.0033 0.0016 'International Tables Vol C Tables 4.2.6.8 and 6.1.1.4'
H H 0.0000 0.0000 'International Tables Vol C Tables 4.2.6.8 and 6.1.1.4'
O O 0.0106 0.0060 'International Tables Vol C Tables 4.2.6.8 and 6.1.1.4'
P P 0.1023 0.0942 'International Tables Vol C Tables 4.2.6.8 and 6.1.1.4'
Ru Ru -1.2594 0.8363 'International Tables Vol C Tables 4.2.6.8 and 6.1.1.4'

loop_
_geom_angle_atom_site_label_1
_geom_angle_atom_site_label_2
_geom_angle_atom_site_label_3
_geom_angle
C7 Ru1 C8 91.9(2)
C7 Ru1 C4 132.17(19)
C8 Ru1 C4 122.26(19)
C7 Ru1 C5 149.65(19)
C8 Ru1 C5 89.3(2)
C4 Ru1 C5 33.28(16)
C7 Ru1 P1 87.67(16)
C8 Ru1 P1 95.73(17)
C4 Ru1 P1 117.32(11)
C5 Ru1 P1 122.38(11)
C7 Ru1 Ru3 97.52(17)
C8 Ru1 Ru3 162.89(16)
C4 Ru1 Ru3 42.06(11)
C5 Ru1 Ru3 75.34(12)
P1 Ru1 Ru3 98.86(3)
C10 Ru2 C9 92.5(2)
C10 Ru2 C1 93.47(19)
C9 Ru2 C1 170.3(2)
C10 Ru2 P1 100.56(17)
C9 Ru2 P1 91.07(15)
C1 Ru2 P1 95.34(12)
C10 Ru2 P2 107.44(17)
C9 Ru2 P2 94.19(15)
C1 Ru2 P2 76.71(13)
P1 Ru2 P2 151.21(4)
C10 Ru2 Ru3 141.07(15)
C9 Ru2 Ru3 118.99(16)
C1 Ru2 Ru3 52.56(12)
P1 Ru2 Ru3 101.00(3)
P2 Ru2 Ru3 52.13(3)
C11 Ru3 C12 90.1(2)
C11 Ru3 C4 91.30(19)
C12 Ru3 C4 107.07(19)
C11 Ru3 C1 156.54(18)
C12 Ru3 C1 112.18(18)
C4 Ru3 C1 89.06(15)
C11 Ru3 P2 99.49(15)
C12 Ru3 P2 97.16(15)
C4 Ru3 P2 153.45(12)
C1 Ru3 P2 71.51(10)
C11 Ru3 C2 172.85(18)
C12 Ru3 C2 86.52(18)
C4 Ru3 C2 83.68(15)
C1 Ru3 C2 29.00(14)
P2 Ru3 C2 87.19(11)
C11 Ru3 Ru2 112.93(15)
C12 Ru3 Ru2 142.55(16)
C4 Ru3 Ru2 101.70(12)
C1 Ru3 Ru2 44.35(10)
P2 Ru3 Ru2 51.76(3)
C2 Ru3 Ru2 73.21(10)
C11 Ru3 Ru1 80.69(16)
C12 Ru3 Ru1 150.29(15)
C4 Ru3 Ru1 45.61(11)
C1 Ru3 Ru1 82.88(11)
P2 Ru3 Ru1 112.15(3)
C2 Ru3 Ru1 99.22(11)
Ru2 Ru3 Ru1 65.888(12)
C40 P1 C20 103.5(2)
C40 P1 Ru1 106.98(14)
C20 P1 Ru1 119.55(16)
C40 P1 Ru2 125.45(15)
C20 P1 Ru2 113.56(15)
Ru1 P1 Ru2 88.30(4)
C50 P2 C70 103.5(3)
C50 P2 Ru2 119.75(17)
C70 P2 Ru2 119.27(19)
C50 P2 Ru3 122.70(19)
C70 P2 Ru3 114.91(16)
Ru2 P2 Ru3 76.12(4)
C2 C1 Ru2 165.7(4)
C2 C1 Ru3 84.1(3)
Ru2 C1 Ru3 83.10(15)
C1 C2 C3 162.4(5)
C1 C2 Ru3 66.9(3)
C3 C2 Ru3 130.6(3)
C2 C3 C32 110.4(4)
C2 C3 C33 110.6(4)
C32 C3 C33 110.0(4)
C2 C3 C31 106.7(4)
C32 C3 C31 108.5(5)
C33 C3 C31 110.5(5)
C5 C4 Ru3 168.6(4)
C5 C4 Ru1 76.2(3)
Ru3 C4 Ru1 92.33(16)
C4 C5 C6 149.0(4)
C4 C5 Ru1 70.5(3)
C6 C5 Ru1 140.4(3)
C5 C6 C63 107.1(4)
C5 C6 C61 113.2(4)
C63 C6 C61 109.5(4)
C5 C6 C62 108.3(4)
C63 C6 C62 109.7(4)
C61 C6 C62 109.0(4)
O7 C7 Ru1 173.7(5)
O8 C8 Ru1 175.4(5)
O9 C9 Ru2 178.3(5)
O10 C10 Ru2 177.1(5)
O11 C11 Ru3 176.8(5)
O12 C12 Ru3 176.4(5)
C25 C20 C21 118.0(5)
C25 C20 P1 124.2(4)
C21 C20 P1 117.7(4)
C22 C21 C20 120.5(5)
C23 C22 C21 120.4(6)
C24 C23 C22 120.1(5)
C23 C24 C25 120.1(6)
C20 C25 C24 120.7(5)
C45 C40 C41 119.1(4)
C45 C40 P1 119.5(3)
C41 C40 P1 121.4(3)
C42 C41 C40 120.5(4)
C43 C42 C41 119.6(5)
C44 C43 C42 120.4(4)
C43 C44 C45 120.2(4)
C44 C45 C40 120.1(4)
C51 C50 C55 119.3(5)
C51 C50 P2 119.7(4)
C55 C50 P2 121.0(5)
C50 C51 C52 120.6(7)
C53 C52 C51 119.0(8)
C54 C53 C52 120.4(6)
C53 C54 C55 121.3(8)
C54 C55 C50 119.3(8)
C75 C70 C71 117.8(5)
C75 C70 P2 122.3(5)
C71 C70 P2 119.8(4)
C72 C71 C70 120.2(6)
C73 C72 C71 120.6(7)
C74 C73 C72 119.6(7)
C73 C74 C75 121.4(7)
C70 C75 C74 120.3(7)

loop_
_geom_bond_atom_site_label_1
_geom_bond_atom_site_label_2
_geom_bond_distance
Ru1 C7 1.867(5)
Ru1 C8 1.873(5)
Ru1 C4 2.152(4)
Ru1 C5 2.217(4)
Ru1 P1 2.2918(12)
Ru1 Ru3 3.0081(5)
Ru2 C10 1.858(5)
Ru2 C9 1.929(5)
Ru2 C1 2.045(4)
Ru2 P1 2.3260(12)
Ru2 P2 2.3497(13)
Ru2 Ru3 2.9044(5)
Ru3 C11 1.864(5)
Ru3 C12 1.892(5)
Ru3 C4 2.017(4)
Ru3 C1 2.323(4)
Ru3 P2 2.3616(12)
Ru3 C2 2.512(4)
P1 C40 1.824(4)
P1 C20 1.831(5)
P2 C50 1.818(5)
P2 C70 1.821(5)
O7 C7 1.140(6)
O8 C8 1.150(6)
O9 C9 1.129(6)
O10 C10 1.140(6)
O11 C11 1.145(6)
O12 C12 1.143(6)
C1 C2 1.224(6)
C2 C3 1.492(6)
C3 C32 1.520(7)
C3 C33 1.529(7)
C3 C31 1.529(7)
C4 C5 1.253(6)
C5 C6 1.503(6)
C6 C63 1.528(7)
C6 C61 1.534(7)
C6 C62 1.543(7)
C20 C25 1.390(7)
C20 C21 1.403(7)
C21 C22 1.385(7)
C22 C23 1.374(9)
C23 C24 1.369(9)
C24 C25 1.396(7)
C40 C45 1.390(6)
C40 C41 1.394(7)
C41 C42 1.389(6)
C42 C43 1.382(7)
C43 C44 1.375(7)
C44 C45 1.391(6)
C50 C51 1.384(8)
C50 C55 1.405(8)
C51 C52 1.399(7)
C52 C53 1.391(12)
C53 C54 1.363(13)
C54 C55 1.380(9)
C70 C75 1.384(8)
C70 C71 1.406(8)
C71 C72 1.387(8)
C72 C73 1.368(11)
C73 C74 1.351(11)
C74 C75 1.388(9)
